data_7151388
loop_
_publ_author_name
'Yoshitake, Yasuyuki'
'Misaka, Junichi'
'Abe, Masaki'
'Yamasaki, Masatoshi'
'Eto, Masashi'
'Harano, Kazunobu'

_publ_section_title
;
 Carboxylic acid clathrate hosts of Diels--Alder adducts of phencyclone
 and 2-alkenoic acids. Role of bidentate C--H&#x22EF;O hydrogen bonds
 between the phenanthrene and carbonyl groups in host--host
 networksElectronic supplementary information (ESI) available:
 structures and packing diagrams. See
 http://www.rsc.org/suppdata/ob/b2/b212129h/
;
_journal_issue 7
_journal_name_full 'Organic &amp;  Biomolecular Chemistry'
_journal_page_first 1240
_journal_paper_doi 10.1039/b212129h
_journal_volume 1
_journal_year 2003
_chemical_formula_sum 'C38 H34 O5'
_chemical_formula_weight 570.68
_space_group_IT_number 2
_symmetry_cell_setting triclinic
_symmetry_Int_Tables_number 2
_symmetry_space_group_name_Hall '-P 1'
_symmetry_space_group_name_H-M 'P -1'
_audit_creation_date 'Fri Nov 29 20:30:57 2002'
_audit_creation_method 'by teXsan'
_cell_angle_alpha 107.60(3)
_cell_angle_beta 102.69(3)
_cell_angle_gamma 68.07(3)
_cell_formula_units_Z 2
_cell_length_a 12.031(5)
_cell_length_b 14.718(7)
_cell_length_c 9.702(3)
_cell_measurement_reflns_used 25
_cell_measurement_temperature 293.2
_cell_measurement_theta_max 11.6
_cell_measurement_theta_min 10.1
_cell_volume 1507.9(11)
_computing_cell_refinement 'MSC/AFC Diffractometer Control'
_computing_data_collection 'MSC/AFC Diffractometer Control'
_computing_data_reduction 'teXsan Ver. 1.11'
_computing_publication_material 'teXsan Ver. 1.11'
_computing_structure_refinement 'teXsan Ver. 1.10'
_computing_structure_solution SAPI91
_diffrn_measured_fraction_theta_full 1.0012
_diffrn_measured_fraction_theta_max 1.0012
_diffrn_measurement_device_type 'Rigaku AFC7R'
_diffrn_measurement_method \w-2\q
_diffrn_radiation_type 'Mo K\a'
_diffrn_radiation_wavelength 0.7107
_diffrn_reflns_av_R_equivalents 0.023
_diffrn_reflns_limit_h_max 15
_diffrn_reflns_limit_h_min 0
_diffrn_reflns_limit_k_max 19
_diffrn_reflns_limit_k_min -17
_diffrn_reflns_limit_l_max 12
_diffrn_reflns_limit_l_min -12
_diffrn_reflns_number 7256
_diffrn_reflns_theta_full 27.50
_diffrn_reflns_theta_max 27.50
_diffrn_standards_decay_% 11.15
_diffrn_standards_interval_count 150
_diffrn_standards_number 3
_exptl_absorpt_coefficient_mu 0.082
_exptl_absorpt_correction_type none
_exptl_crystal_colour colorless
_exptl_crystal_density_diffrn 1.257
_exptl_crystal_density_method 'not measured'
_exptl_crystal_description prismatic
_exptl_crystal_size_max 0.300
_exptl_crystal_size_mid 0.200
_exptl_crystal_size_min 0.200
_refine_diff_density_max 0.32
_refine_diff_density_min -0.32
_refine_ls_extinction_method none
_refine_ls_goodness_of_fit_ref 1.608
_refine_ls_number_parameters 471
_refine_ls_number_reflns 2750
_refine_ls_R_factor_gt 0.0000
_refine_ls_shift/su_max 0.0432
_refine_ls_structure_factor_coef F
_refine_ls_weighting_details 'w = 1/[\s^2^(Fo) + 0.00032|Fo|^2^]'
_refine_ls_weighting_scheme calc
_refine_ls_wR_factor_ref 0.0732
_reflns_number_gt 2750
_reflns_number_total 6927
_reflns_threshold_expression F^2^>3.0\s(F^2^)
_cod_data_source_file b212129h.txt
_cod_data_source_block Phencyclone_+_pentenoic_ac
_cod_original_cell_volume 1507(1)
_cod_original_sg_symbol_H-M 'P -1         '
_cod_original_formula_sum 'C38 H34 O5 '
_cod_database_code 7151388

loop_
_symmetry_equiv_pos_as_xyz
x,y,z
-x,-y,-z

loop_
_atom_site_label
_atom_site_type_symbol
_atom_site_fract_x
_atom_site_fract_y
_atom_site_fract_z
_atom_site_U_iso_or_equiv
_atom_site_adp_type
_atom_site_occupancy
_atom_site_calc_flag
_atom_site_refinement_flags
_atom_site_disorder_assembly
_atom_site_disorder_group
O1 O 0.3586(3) 0.1308(2) -0.2210(3) 0.045(1) Uani 1.00 d . . .
O2 O 0.1876(4) 0.4692(4) 0.2317(5) 0.098(2) Uani 1.00 d . . .
O3 O 0.0361(3) 0.4194(3) 0.1168(4) 0.072(1) Uani 1.00 d . . .
O4 O 0.0637(4) 0.4780(4) 0.6296(6) 0.108(2) Uani 1.00 d . . .
O5 O 0.5672(8) 0.4752(6) 0.3862(8) 0.155(3) Uani 1.00 d . . .
C1 C 0.2212(3) 0.2372(3) -0.0322(4) 0.029(1) Uani 1.00 d . . .
C2 C 0.2122(4) 0.3505(3) -0.0011(5) 0.033(1) Uani 1.00 d . . .
C3 C 0.3458(4) 0.3481(3) 0.0195(5) 0.034(1) Uani 1.00 d . . .
C4 C 0.4238(4) 0.2330(3) 0.0174(4) 0.029(1) Uani 1.00 d . . .
C5 C 0.3925(4) 0.2052(3) 0.1406(4) 0.030(1) Uani 1.00 d . . .
C6 C 0.2750(4) 0.2075(3) 0.1119(4) 0.030(1) Uani 1.00 d . . .
C7 C 0.3406(4) 0.1874(3) -0.1051(5) 0.030(1) Uani 1.00 d . . .
C8 C 0.4675(4) 0.1777(3) 0.2705(5) 0.034(1) Uani 1.00 d . . .
C9 C 0.5903(4) 0.1690(4) 0.3034(6) 0.053(2) Uani 1.00 d . . .
C10 C 0.6565(5) 0.1435(5) 0.4281(6) 0.071(2) Uani 1.00 d . . .
C11 C 0.6043(5) 0.1253(5) 0.5256(6) 0.063(2) Uani 1.00 d . . .
C12 C 0.4862(5) 0.1315(4) 0.4960(5) 0.050(2) Uani 1.00 d . . .
C13 C 0.4142(4) 0.1574(3) 0.3687(5) 0.037(1) Uani 1.00 d . . .
C14 C 0.2165(4) 0.1911(3) 0.2113(4) 0.031(1) Uani 1.00 d . . .
C15 C 0.0935(4) 0.1995(4) 0.1886(5) 0.038(1) Uani 1.00 d . . .
C16 C 0.0437(4) 0.1779(4) 0.2839(5) 0.044(2) Uani 1.00 d . . .
C17 C 0.1148(5) 0.1470(4) 0.4061(5) 0.047(2) Uani 1.00 d . . .
C18 C 0.2331(4) 0.1409(4) 0.4338(5) 0.041(2) Uani 1.00 d . . .
C19 C 0.2883(4) 0.1619(3) 0.3389(4) 0.033(1) Uani 1.00 d . . .
C20 C 0.1210(4) 0.2012(3) -0.1267(4) 0.034(1) Uani 1.00 d . . .
C21 C 0.0113(4) 0.2642(4) -0.1814(5) 0.045(2) Uani 1.00 d . . .
C22 C -0.0735(5) 0.2231(6) -0.2714(6) 0.059(2) Uani 1.00 d . . .
C23 C -0.0528(5) 0.1220(5) -0.3087(6) 0.062(2) Uani 1.00 d . . .
C24 C 0.0551(5) 0.0585(5) -0.2572(6) 0.055(2) Uani 1.00 d . . .
C25 C 0.1407(4) 0.0982(4) -0.1681(5) 0.042(2) Uani 1.00 d . . .
C26 C 0.5544(4) 0.2019(3) -0.0043(4) 0.031(1) Uani 1.00 d . . .
C27 C 0.6160(4) 0.1032(4) -0.0747(5) 0.038(1) Uani 1.00 d . . .
C28 C 0.7388(5) 0.0735(4) -0.0830(5) 0.046(2) Uani 1.00 d . . .
C29 C 0.8007(5) 0.1402(4) -0.0247(6) 0.049(2) Uani 1.00 d . . .
C30 C 0.7412(5) 0.2388(4) 0.0439(6) 0.053(2) Uani 1.00 d . . .
C31 C 0.6192(4) 0.2684(4) 0.0544(6) 0.044(2) Uani 1.00 d . . .
C32 C 0.1445(4) 0.4195(4) 0.1263(6) 0.044(2) Uani 1.00 d . . .
C33 C 0.3660(5) 0.3841(4) -0.1027(7) 0.053(2) Uani 1.00 d . . .
C34 C 0.3115(6) 0.4975(4) -0.0796(8) 0.079(2) Uani 1.00 d . . .
C35 C 0.004(1) 0.4182(6) 0.5364(7) 0.138(4) Uani 1.00 d . . .
C36 C 0.0940(7) 0.5365(6) 0.5661(9) 0.097(3) Uani 1.00 d . . .
C37 C 0.490(1) 0.5741(9) 0.443(1) 0.187(6) Uani 1.00 d . . .
C38 C 0.6083(9) 0.4277(8) 0.494(2) 0.137(4) Uani 1.00 d . . .
H1 H 0.626(4) 0.185(3) 0.243(5) 0.04(1) Uiso 1.00 calc . . .
H2 H 0.736(4) 0.138(4) 0.448(5) 0.06(1) Uiso 1.00 calc . . .
H3 H 0.647(4) 0.107(4) 0.611(6) 0.07(1) Uiso 1.00 calc . . .
H4 H 0.454(4) 0.113(3) 0.553(4) 0.04(1) Uiso 1.00 calc . . .
H5 H 0.050(4) 0.222(3) 0.109(5) 0.05(1) Uiso 1.00 calc . . .
H6 H -0.0434 0.1816 0.2548 0.0654 Uiso 1.00 calc . . .
H7 H 0.078(4) 0.130(3) 0.472(5) 0.05(1) Uiso 1.00 calc . . .
H8 H 0.285(4) 0.123(3) 0.524(5) 0.04(1) Uiso 1.00 calc . . .
H9 H 0.002(4) 0.335(3) -0.150(5) 0.05(1) Uiso 1.00 calc . . .
H10 H -0.141(5) 0.268(4) -0.298(6) 0.08(2) Uiso 1.00 calc . . .
H11 H -0.111(4) 0.091(4) -0.364(5) 0.07(1) Uiso 1.00 calc . . .
H12 H 0.067(4) -0.010(4) -0.277(5) 0.06(2) Uiso 1.00 calc . . .
H13 H 0.218(4) 0.056(3) -0.128(5) 0.06(1) Uiso 1.00 calc . . .
H14 H 0.575(4) 0.051(3) -0.113(4) 0.04(1) Uiso 1.00 calc . . .
H15 H 0.775(4) 0.006(4) -0.134(5) 0.06(1) Uiso 1.00 calc . . .
H16 H 0.884(4) 0.121(3) -0.044(5) 0.05(1) Uiso 1.00 calc . . .
H17 H 0.785(4) 0.286(3) 0.076(4) 0.05(1) Uiso 1.00 calc . . .
H18 H 0.584(4) 0.334(3) 0.101(5) 0.05(1) Uiso 1.00 calc . . .
H19 H 0.1815 0.3706 -0.0851 0.0412 Uiso 1.00 calc . . .
H20 H 0.0142 0.4567 0.2022 0.1267 Uiso 1.00 calc . . .
H21 H 0.355(3) 0.395(3) 0.117(4) 0.03(1) Uiso 1.00 calc . . .
H22 H 0.341(4) 0.345(3) -0.209(5) 0.05(1) Uiso 1.00 calc . . .
H23 H 0.442(5) 0.371(4) -0.106(5) 0.06(1) Uiso 1.00 calc . . .
H24 H 0.3526 0.5372 0.0191 0.13(2) Uiso 1.00 calc . . .
H25 H 0.3332 0.5105 -0.1617 0.10(2) Uiso 1.00 calc . . .
H26 H 0.2210 0.5181 -0.0854 0.13(2) Uiso 1.00 calc . . .
H27 H 0.0588 0.3597 0.4785 0.1267 Uiso 1.00 calc . . .
H28 H -0.0297 0.3913 0.5924 0.1267 Uiso 1.00 calc . . .
H29 H 0.0771 0.6089 0.6069 0.1267 Uiso 1.00 calc . . .
H30 H 0.1302 0.5097 0.4857 0.1267 Uiso 1.00 calc . . .
H31 H 0.5345 0.6144 0.5228 0.1267 Uiso 1.00 calc . . .
H32 H 0.4634 0.6137 0.3685 0.1267 Uiso 1.00 calc . . .
H33 H 0.6656 0.3573 0.4672 0.1267 Uiso 1.00 calc . . .
H34 H 0.6573 0.4593 0.5803 0.1267 Uiso 1.00 calc . . .

loop_
_atom_site_aniso_label
_atom_site_aniso_U_11
_atom_site_aniso_U_22
_atom_site_aniso_U_33
_atom_site_aniso_U_12
_atom_site_aniso_U_13
_atom_site_aniso_U_23
O1 0.042(2) 0.064(2) 0.026(2) -0.017(2) 0.005(1) 0.005(2)
O2 0.063(3) 0.125(4) 0.076(3) -0.044(3) 0.028(2) -0.048(3)
O3 0.047(2) 0.092(3) 0.058(2) -0.018(2) 0.025(2) -0.018(2)
O4 0.089(4) 0.132(5) 0.097(4) -0.024(3) 0.007(3) 0.037(4)
O5 0.216(8) 0.122(6) 0.130(6) -0.037(6) 0.095(6) 0.008(5)
C1 0.023(2) 0.037(3) 0.028(2) -0.008(2) 0.001(2) 0.013(2)
C2 0.035(3) 0.029(3) 0.037(3) -0.007(2) 0.004(2) 0.013(2)
C3 0.030(3) 0.031(3) 0.040(3) -0.007(2) 0.005(2) 0.012(2)
C4 0.027(2) 0.032(3) 0.026(2) -0.004(2) 0.004(2) 0.010(2)
C5 0.031(2) 0.029(3) 0.028(2) -0.010(2) 0.003(2) 0.006(2)
C6 0.027(2) 0.030(3) 0.029(2) -0.005(2) 0.001(2) 0.006(2)
C7 0.033(2) 0.035(3) 0.027(2) -0.010(2) 0.002(2) 0.017(2)
C8 0.033(3) 0.033(3) 0.032(2) -0.008(2) 0.002(2) 0.007(2)
C9 0.037(3) 0.084(4) 0.043(3) -0.020(3) -0.003(2) 0.028(3)
C10 0.033(3) 0.123(6) 0.059(4) -0.024(4) -0.016(3) 0.045(4)
C11 0.051(4) 0.097(5) 0.043(3) -0.021(3) -0.015(3) 0.040(3)
C12 0.049(3) 0.072(4) 0.037(3) -0.020(3) 0.001(3) 0.026(3)
C13 0.038(3) 0.041(3) 0.031(2) -0.011(2) 0.001(2) 0.011(2)
C14 0.032(3) 0.030(3) 0.033(3) -0.010(2) 0.008(2) 0.007(2)
C15 0.037(3) 0.039(3) 0.037(3) -0.009(2) 0.006(2) 0.014(2)
C16 0.039(3) 0.050(3) 0.048(3) -0.015(2) 0.009(2) 0.018(3)
C17 0.053(3) 0.056(4) 0.043(3) -0.019(3) 0.014(3) 0.020(3)
C18 0.046(3) 0.049(3) 0.032(3) -0.016(3) 0.004(2) 0.014(2)
C19 0.037(3) 0.030(3) 0.031(2) -0.009(2) 0.004(2) 0.008(2)
C20 0.030(2) 0.046(3) 0.028(2) -0.014(2) 0.002(2) 0.012(2)
C21 0.032(3) 0.057(4) 0.046(3) -0.007(3) 0.000(2) 0.024(3)
C22 0.033(3) 0.091(5) 0.052(4) -0.018(3) -0.008(3) 0.028(3)
C23 0.051(4) 0.097(5) 0.048(3) -0.048(4) -0.011(3) 0.017(3)
C24 0.053(4) 0.066(4) 0.050(3) -0.032(3) -0.002(3) 0.013(3)
C25 0.036(3) 0.055(3) 0.038(3) -0.017(3) -0.001(2) 0.015(3)
C26 0.033(3) 0.036(3) 0.026(2) -0.010(2) 0.000(2) 0.013(2)
C27 0.037(3) 0.035(3) 0.043(3) -0.012(2) 0.004(2) 0.010(2)
C28 0.044(3) 0.038(3) 0.046(3) -0.005(3) 0.009(2) 0.005(3)
C29 0.035(3) 0.057(4) 0.056(3) -0.008(3) 0.013(3) 0.021(3)
C30 0.040(3) 0.047(4) 0.079(4) -0.021(3) 0.005(3) 0.018(3)
C31 0.036(3) 0.038(3) 0.056(3) -0.007(3) 0.013(2) 0.009(3)
C32 0.042(3) 0.037(3) 0.053(3) -0.007(2) 0.012(3) 0.013(3)
C33 0.039(3) 0.052(4) 0.082(4) -0.007(3) 0.012(3) 0.042(3)
C34 0.078(5) 0.057(4) 0.118(6) -0.022(4) 0.008(4) 0.044(4)
C35 0.33(1) 0.085(6) 0.039(4) -0.130(8) -0.018(6) 0.012(4)
C36 0.117(6) 0.104(6) 0.087(6) -0.064(5) 0.057(5) -0.020(5)
C37 0.26(2) 0.116(10) 0.19(1) -0.02(1) 0.11(1) 0.045(9)
C38 0.108(8) 0.125(9) 0.15(1) -0.030(6) 0.033(8) 0.002(8)

loop_
_atom_type_symbol
_atom_type_description
_atom_type_scat_dispersion_real
_atom_type_scat_dispersion_imag
_atom_type_scat_source
C C 0.003 0.002
;International Tables for Crystallography
(1992, Vol. C, Tables 4.2.6.8 and 6.1.1.1)
;
H H 0.000 0.000
;International Tables for Crystallography
(1992, Vol. C, Table 6.1.1.2)
;
O O 0.011 0.006
;International Tables for Crystallography
(1992, Vol. C, Tables 4.2.6.8 and 6.1.1.1)
;

loop_
_geom_angle_atom_site_label_1
_geom_angle_atom_site_label_2
_geom_angle_atom_site_label_3
_geom_angle
_geom_angle_site_symmetry_1
_geom_angle_site_symmetry_2
_geom_angle_site_symmetry_3
_geom_angle_publ_flag
C35 O4 C36 114.4(6) . . . yes
C37 O5 C38 107.8(8) . . . yes
C2 C1 C6 105.3(3) . . . yes
C2 C1 C7 98.4(3) . . . yes
C2 C1 C20 120.3(3) . . . yes
C6 C1 C7 96.6(3) . . . yes
C6 C1 C20 120.2(3) . . . yes
C7 C1 C20 111.5(3) . . . yes
C1 C2 C3 104.9(3) . . . yes
C1 C2 C32 114.3(4) . . . yes
C3 C2 C32 113.1(4) . . . yes
C2 C3 C4 103.9(3) . . . yes
C2 C3 C33 109.9(4) . . . yes
C4 C3 C33 113.4(4) . . . yes
C3 C4 C5 108.4(3) . . . yes
C3 C4 C7 95.8(3) . . . yes
C3 C4 C26 115.5(3) . . . yes
C5 C4 C7 96.4(3) . . . yes
C5 C4 C26 119.1(3) . . . yes
C7 C4 C26 117.8(3) . . . yes
C4 C5 C6 109.5(3) . . . yes
C4 C5 C8 129.8(4) . . . yes
C6 C5 C8 120.8(4) . . . yes
C1 C6 C5 108.4(4) . . . yes
C1 C6 C14 128.6(4) . . . yes
C5 C6 C14 122.9(4) . . . yes
O1 C7 C1 129.1(4) . . . yes
O1 C7 C4 131.9(4) . . . yes
C1 C7 C4 99.0(3) . . . yes
C5 C8 C9 123.9(4) . . . yes
C5 C8 C13 117.9(4) . . . yes
C9 C8 C13 118.2(4) . . . yes
C8 C9 C10 121.3(5) . . . yes
C9 C10 C11 120.7(5) . . . yes
C10 C11 C12 119.4(5) . . . yes
C11 C12 C13 122.0(5) . . . yes
C8 C13 C12 118.3(4) . . . yes
C8 C13 C19 121.0(4) . . . yes
C12 C13 C19 120.7(4) . . . yes
C6 C14 C15 123.9(4) . . . yes
C6 C14 C19 117.7(4) . . . yes
C15 C14 C19 118.4(4) . . . yes
C14 C15 C16 121.4(4) . . . yes
C15 C16 C17 120.0(4) . . . yes
C16 C17 C18 120.1(4) . . . yes
C17 C18 C19 121.9(5) . . . yes
C13 C19 C14 119.6(4) . . . yes
C13 C19 C18 122.3(4) . . . yes
C14 C19 C18 118.1(4) . . . yes
C1 C20 C21 124.5(4) . . . yes
C1 C20 C25 117.9(4) . . . yes
C21 C20 C25 117.5(4) . . . yes
C20 C21 C22 120.0(5) . . . yes
C21 C22 C23 121.4(6) . . . yes
C22 C23 C24 119.5(5) . . . yes
C23 C24 C25 119.8(6) . . . yes
C20 C25 C24 121.8(5) . . . yes
C4 C26 C27 120.8(4) . . . yes
C4 C26 C31 121.0(4) . . . yes
C27 C26 C31 118.0(4) . . . yes
C26 C27 C28 120.0(4) . . . yes
C27 C28 C29 121.0(5) . . . yes
C28 C29 C30 120.0(5) . . . yes
C29 C30 C31 119.3(5) . . . yes
C26 C31 C30 121.7(5) . . . yes
O2 C32 O3 121.2(5) . . . yes
O2 C32 C2 123.8(4) . . . yes
O3 C32 C2 114.9(4) . . . yes
C3 C33 C34 111.8(5) . . . yes
O4 C35 C36 117.1(6) . . 2_566 yes
O4 C36 C35 112.7(6) . . 2_566 yes
O5 C37 C38 111.9(9) . . 2_666 yes
O5 C38 C37 111.8(10) . . 2_666 yes

loop_
_geom_bond_atom_site_label_1
_geom_bond_atom_site_label_2
_geom_bond_distance
_geom_bond_site_symmetry_1
_geom_bond_site_symmetry_2
_geom_bond_publ_flag
O1 C7 1.188(5) . . yes
O2 C32 1.204(5) . . yes
O3 C32 1.287(5) . . yes
O4 C35 1.349(8) . . yes
O4 C36 1.381(8) . . yes
O5 C37 1.42(1) . . yes
O5 C38 1.34(1) . . yes
C1 C2 1.568(6) . . yes
C1 C6 1.526(5) . . yes
C1 C7 1.565(6) . . yes
C1 C20 1.508(6) . . yes
C2 C3 1.564(6) . . yes
C2 C32 1.512(6) . . yes
C3 C4 1.597(6) . . yes
C3 C33 1.532(7) . . yes
C4 C5 1.532(5) . . yes
C4 C7 1.537(6) . . yes
C4 C26 1.508(6) . . yes
C5 C6 1.369(5) . . yes
C5 C8 1.450(6) . . yes
C6 C14 1.431(6) . . yes
C8 C9 1.406(6) . . yes
C8 C13 1.411(6) . . yes
C9 C10 1.367(7) . . yes
C10 C11 1.379(8) . . yes
C11 C12 1.359(7) . . yes
C12 C13 1.410(6) . . yes
C13 C19 1.458(6) . . yes
C14 C15 1.411(6) . . yes
C14 C19 1.427(5) . . yes
C15 C16 1.370(6) . . yes
C16 C17 1.391(6) . . yes
C17 C18 1.363(7) . . yes
C18 C19 1.407(6) . . yes
C20 C21 1.399(6) . . yes
C20 C25 1.386(6) . . yes
C21 C22 1.385(7) . . yes
C22 C23 1.359(8) . . yes
C23 C24 1.378(8) . . yes
C24 C25 1.379(7) . . yes
C26 C27 1.395(6) . . yes
C26 C31 1.388(6) . . yes
C27 C28 1.389(6) . . yes
C28 C29 1.365(7) . . yes
C29 C30 1.383(7) . . yes
C30 C31 1.385(7) . . yes
C33 C34 1.513(8) . . yes
C35 C36 1.45(1) . 2_566 yes
C37 C38 1.45(1) . 2_666 yes

loop_
_geom_torsion_atom_site_label_1
_geom_torsion_atom_site_label_2
_geom_torsion_atom_site_label_3
_geom_torsion_atom_site_label_4
_geom_torsion
_geom_torsion_site_symmetry_1
_geom_torsion_site_symmetry_2
_geom_torsion_site_symmetry_3
_geom_torsion_site_symmetry_4
_geom_torsion_publ_flag
O1 C7 C1 C2 -124.6(5) . . . . yes
O1 C7 C1 C6 128.9(5) . . . . yes
O1 C7 C1 C20 2.7(6) . . . . yes
O1 C7 C4 C3 121.3(5) . . . . yes
O1 C7 C4 C5 -129.3(5) . . . . yes
O1 C7 C4 C26 -1.6(7) . . . . yes
O2 C32 C2 C1 121.3(6) . . . . yes
O2 C32 C2 C3 1.3(7) . . . . yes
O3 C32 C2 C1 -56.6(5) . . . . yes
O3 C32 C2 C3 -176.5(4) . . . . yes
C1 C2 C3 C4 -6.7(4) . . . . yes
C1 C2 C3 C33 115.0(4) . . . . yes
C1 C6 C5 C4 -0.1(5) . . . . yes
C1 C6 C5 C8 -179.2(4) . . . . yes
C1 C6 C14 C15 0.6(7) . . . . yes
C1 C6 C14 C19 179.0(4) . . . . yes
C1 C7 C4 C3 -59.0(3) . . . . yes
C1 C7 C4 C5 50.3(3) . . . . yes
C1 C7 C4 C26 178.0(3) . . . . yes
C1 C20 C21 C22 177.8(4) . . . . yes
C1 C20 C25 C24 -178.4(4) . . . . yes
C2 C1 C6 C5 -68.8(4) . . . . yes
C2 C1 C6 C14 106.8(5) . . . . yes
C2 C1 C7 C4 55.8(3) . . . . yes
C2 C1 C20 C21 -6.0(6) . . . . yes
C2 C1 C20 C25 170.9(4) . . . . yes
C2 C3 C4 C5 -58.8(4) . . . . yes
C2 C3 C4 C7 40.0(4) . . . . yes
C2 C3 C4 C26 164.6(3) . . . . yes
C2 C3 C33 C34 75.8(6) . . . . yes
C3 C2 C1 C6 70.4(4) . . . . yes
C3 C2 C1 C7 -28.8(4) . . . . yes
C3 C2 C1 C20 -149.7(4) . . . . yes
C3 C4 C5 C6 66.1(4) . . . . yes
C3 C4 C5 C8 -114.9(5) . . . . yes
C3 C4 C26 C27 -149.4(4) . . . . yes
C3 C4 C26 C31 35.4(5) . . . . yes
C4 C3 C2 C32 118.5(4) . . . . yes
C4 C3 C33 C34 -168.3(4) . . . . yes
C4 C5 C6 C14 -176.0(4) . . . . yes
C4 C5 C8 C9 -2.1(7) . . . . yes
C4 C5 C8 C13 178.7(4) . . . . yes
C4 C7 C1 C6 -50.8(3) . . . . yes
C4 C7 C1 C20 -176.9(3) . . . . yes
C4 C26 C27 C28 -174.6(4) . . . . yes
C4 C26 C31 C30 175.5(4) . . . . yes
C5 C4 C3 C33 -178.0(4) . . . . yes
C5 C4 C26 C27 78.8(5) . . . . yes
C5 C4 C26 C31 -96.4(5) . . . . yes
C5 C6 C1 C7 31.7(4) . . . . yes
C5 C6 C1 C20 151.3(4) . . . . yes
C5 C6 C14 C15 175.7(4) . . . . yes
C5 C6 C14 C19 -5.9(6) . . . . yes
C5 C8 C9 C10 179.6(5) . . . . yes
C5 C8 C13 C12 -179.4(4) . . . . yes
C5 C8 C13 C19 1.2(6) . . . . yes
C6 C1 C2 C32 -54.0(4) . . . . yes
C6 C1 C20 C21 128.0(4) . . . . yes
C6 C1 C20 C25 -55.2(5) . . . . yes
C6 C5 C4 C7 -32.2(4) . . . . yes
C6 C5 C4 C26 -159.1(4) . . . . yes
C6 C5 C8 C9 176.8(5) . . . . yes
C6 C5 C8 C13 -2.4(6) . . . . yes
C6 C14 C15 C16 176.7(4) . . . . yes
C6 C14 C19 C13 4.5(6) . . . . yes
C6 C14 C19 C18 -177.0(4) . . . . yes
C7 C1 C2 C32 -153.2(4) . . . . yes
C7 C1 C6 C14 -152.6(4) . . . . yes
C7 C1 C20 C21 -120.2(4) . . . . yes
C7 C1 C20 C25 56.6(5) . . . . yes
C7 C4 C3 C33 -79.3(4) . . . . yes
C7 C4 C5 C8 146.7(4) . . . . yes
C7 C4 C26 C27 -37.1(5) . . . . yes
C7 C4 C26 C31 147.7(4) . . . . yes
C8 C5 C4 C26 19.9(6) . . . . yes
C8 C5 C6 C14 4.9(6) . . . . yes
C8 C9 C10 C11 0.1(10) . . . . yes
C8 C13 C12 C11 -0.3(8) . . . . yes
C8 C13 C19 C14 -2.4(6) . . . . yes
C8 C13 C19 C18 179.2(4) . . . . yes
C9 C8 C13 C12 1.3(7) . . . . yes
C9 C8 C13 C19 -178.0(4) . . . . yes
C9 C10 C11 C12 0(1) . . . . yes
C10 C9 C8 C13 -1.2(8) . . . . yes
C10 C11 C12 C13 -0.8(9) . . . . yes
C11 C12 C13 C19 179.0(5) . . . . yes
C12 C13 C19 C14 178.3(4) . . . . yes
C12 C13 C19 C18 -0.1(7) . . . . yes
C13 C19 C14 C15 -177.0(4) . . . . yes
C13 C19 C18 C17 178.9(5) . . . . yes
C14 C6 C1 C20 -33.0(6) . . . . yes
C14 C15 C16 C17 0.0(8) . . . . yes
C14 C19 C18 C17 0.5(7) . . . . yes
C15 C14 C19 C18 1.4(6) . . . . yes
C15 C16 C17 C18 2.0(8) . . . . yes
C16 C15 C14 C19 -1.7(7) . . . . yes
C16 C17 C18 C19 -2.3(8) . . . . yes
C20 C1 C2 C32 85.8(5) . . . . yes
C20 C21 C22 C23 0.0(8) . . . . yes
C20 C25 C24 C23 0.8(8) . . . . yes
C21 C20 C25 C24 -1.4(7) . . . . yes
C21 C22 C23 C24 -0.6(9) . . . . yes
C22 C21 C20 C25 1.0(7) . . . . yes
C22 C23 C24 C25 0.2(8) . . . . yes
C26 C4 C3 C33 45.3(5) . . . . yes
C26 C27 C28 C29 -0.9(7) . . . . yes
C26 C31 C30 C29 -1.0(8) . . . . yes
C27 C26 C31 C30 0.2(7) . . . . yes
C27 C28 C29 C30 0.0(8) . . . . yes
C28 C27 C26 C31 0.8(6) . . . . yes
C28 C29 C30 C31 0.9(8) . . . . yes
C32 C2 C3 C33 -119.8(4) . . . . yes
C32 C2 C3 C33 -119.8(4) . . . . yes
